data_2013801
loop_
_publ_author_name
'Garden, Simon J.'
'Cunha, Fernando R. da'
'Glidewell, Christopher'
'Low, John N.'
'Skakle, Janet M. S.'
'Wardell, James L.'

_publ_section_title
;
 Three-dimensional aggregation in 2-hydroxy-3-iodo-5-nitrobenzaldehyde
 involving C---H&#x00B7;&#x00B7;&#x00B7;O, iodo--nitro and aromatic
 \p--\p stacking interactions, and isolated dimers in disordered
 2,4-diiodo-6-nitroanisole
;
_journal_issue 1
_journal_name_full 'Acta Crystallographica Section C'
_journal_page_first o12
_journal_page_last o14
_journal_paper_doi 10.1107/S0108270103025654
_journal_volume 60
_journal_year 2004
_chemical_formula_moiety 'C7 H5 I2 N O3'
_chemical_formula_sum 'C7 H5 I2 N O3'
_chemical_formula_weight 404.92
_chemical_name_systematic
;
2,4-Diiodo-6-nitroanisole
;
_space_group_IT_number 15
_symmetry_cell_setting monoclinic
_symmetry_space_group_name_Hall '-C 2yc'
_symmetry_space_group_name_H-M 'C 1 2/c 1'
_atom_sites_solution_hydrogens geom
_atom_sites_solution_primary direct
_atom_sites_solution_secondary difmap
_cell_angle_alpha 90
_cell_angle_beta 95.225(2)
_cell_angle_gamma 90
_cell_formula_units_Z 8
_cell_length_a 32.999(2)
_cell_length_b 4.2305(3)
_cell_length_c 14.8328(11)
_cell_measurement_reflns_used 3712
_cell_measurement_temperature 120(2)
_cell_measurement_theta_max 32.58
_cell_measurement_theta_min 2.48
_cell_volume 2062.1(2)
_computing_cell_refinement 'DENZO-SMN (Otwinowski & Minor, 1997)'
_computing_data_collection 'KappaCCD Server Software (Nonius, 1997)'
_computing_data_reduction DENZO-SMN
_computing_molecular_graphics 'PLATON (Spek, 2003)'
_computing_publication_material 'SHELXL97 and PRPKAPPA (Ferguson, 1999)'
_computing_structure_refinement 'SHELXL97 (Sheldrick, 1997)'
_computing_structure_solution 'SHELXS97 (Sheldrick, 1997)'
_diffrn_ambient_temperature 120(2)
_diffrn_measured_fraction_theta_full 0.997
_diffrn_measured_fraction_theta_max 0.983
_diffrn_measurement_device_type 'Nonius KappaCCD'
_diffrn_measurement_method '\f scans, and \w scans with \k offsets'
_diffrn_radiation_monochromator graphite
_diffrn_radiation_source 'rotating anode'
_diffrn_radiation_type 'Mo K\a'
_diffrn_radiation_wavelength 0.71073
_diffrn_reflns_av_R_equivalents 0.044
_diffrn_reflns_av_sigmaI/netI 0.066
_diffrn_reflns_limit_h_max 33
_diffrn_reflns_limit_h_min -49
_diffrn_reflns_limit_k_max 6
_diffrn_reflns_limit_k_min -6
_diffrn_reflns_limit_l_max 22
_diffrn_reflns_limit_l_min -22
_diffrn_reflns_number 10606
_diffrn_reflns_theta_full 29.50
_diffrn_reflns_theta_max 32.58
_diffrn_reflns_theta_min 2.48
_diffrn_standards_decay_% negligible
_exptl_absorpt_coefficient_mu 6.076
_exptl_absorpt_correction_T_max 0.793
_exptl_absorpt_correction_T_min 0.232
_exptl_absorpt_correction_type multi-scan
_exptl_absorpt_process_details '(DENZO-SMN; Otwinowski & Minor, 1997)'
_exptl_crystal_colour colourless
_exptl_crystal_density_diffrn 2.609
_exptl_crystal_density_meas ?
_exptl_crystal_density_method 'not measured'
_exptl_crystal_description needle
_exptl_crystal_F_000 1472
_exptl_crystal_size_max 0.34
_exptl_crystal_size_mid 0.04
_exptl_crystal_size_min 0.04
_refine_diff_density_max 1.07
_refine_diff_density_min -1.29
_refine_ls_extinction_method none
_refine_ls_goodness_of_fit_ref 0.889
_refine_ls_hydrogen_treatment constr
_refine_ls_matrix_type full
_refine_ls_number_parameters 126
_refine_ls_number_reflns 3712
_refine_ls_number_restraints 10
_refine_ls_restrained_S_all 0.888
_refine_ls_R_factor_all 0.143
_refine_ls_R_factor_gt 0.053
_refine_ls_shift/su_max 0.000
_refine_ls_shift/su_mean 0.000
_refine_ls_structure_factor_coef Fsqd
_refine_ls_weighting_details 'w = 1/[\s^2^(Fo^2^)+(0.0721P)^2^] where P=(Fo^2^+2Fc^2^)/3'
_refine_ls_weighting_scheme calc
_refine_ls_wR_factor_gt 0.124
_refine_ls_wR_factor_ref 0.154
_reflns_number_gt 1520
_reflns_number_total 3712
_reflns_threshold_expression I>2\s(I)
_cod_data_source_file gg1198.cif
_cod_data_source_block II
_cod_depositor_comments
;
The following automatic conversions were performed:

'_exptl_crystal_density_meas' value 'not measured' was changed to '?'
- the value is perceived as not measured.

Automatic conversion script
Id: cif_fix_values 3008 2015-01-20 13:52:24Z robertas 
;
_cod_original_sg_symbol_H-M 'C 2/c'
_cod_database_code 2013801
_cod_database_fobs_code 2013801

loop_
_symmetry_equiv_pos_as_xyz
'x, y, z'
'-x, y, -z+1/2'
'x+1/2, y+1/2, z'
'-x+1/2, y+1/2, -z+1/2'
'-x, -y, -z'
'x, -y, z-1/2'
'-x+1/2, -y+1/2, -z'
'x+1/2, -y+1/2, z-1/2'

loop_
_atom_site_label
_atom_site_fract_x
_atom_site_fract_y
_atom_site_fract_z
_atom_site_U_iso_or_equiv
_atom_site_adp_type
_atom_site_calc_flag
_atom_site_refinement_flags
_atom_site_occupancy
_atom_site_disorder_assembly
_atom_site_disorder_group
_atom_site_type_symbol
C1 0.1408(2) 0.3638(13) 0.5217(3) 0.0539(15) Uani d D 1 . . C
I1 0.14846(4) 0.5738(3) 0.64326(6) 0.0692(3) Uani d P 0.50 A -1 I
N1 0.1473(4) 0.525(4) 0.6090(6) 0.113(2) Uani d PD 0.50 A -2 N
O11 0.1770(3) 0.691(3) 0.6295(7) 0.113(2) Uani d PD 0.50 A -2 O
O12 0.1220(3) 0.486(4) 0.6629(8) 0.113(2) Uani d PD 0.50 A -2 O
C2 0.10114(19) 0.3350(13) 0.4756(4) 0.0488(14) Uani d . 1 A . C
O21 0.06871(13) 0.4760(11) 0.5092(3) 0.0616(12) Uani d . 1 . . O
C21 0.0465(2) 0.2755(19) 0.5662(5) 0.077(2) Uani d . 1 A . C
C3 0.09815(15) 0.1894(15) 0.3909(4) 0.0518(15) Uani d D 1 . . C
N3 0.0590(2) 0.162(4) 0.3371(6) 0.113(2) Uani d PD 0.50 A -1 N
O31 0.0584(3) 0.149(4) 0.2548(7) 0.113(2) Uani d PD 0.50 A -1 O
O32 0.0272(3) 0.140(4) 0.3726(7) 0.113(2) Uani d PD 0.50 A -1 O
I3 0.04405(3) 0.1563(3) 0.31796(6) 0.0732(3) Uani d P 0.50 A -2 I
C4 0.1321(2) 0.0604(15) 0.3566(4) 0.0590(17) Uani d . 1 A . C
C5 0.17055(19) 0.0899(15) 0.4032(4) 0.0540(15) Uani d . 1 . . C
I5 0.221995(15) -0.09284(11) 0.34922(4) 0.0749(2) Uani d . 1 A . I
C6 0.1749(2) 0.2420(16) 0.4848(4) 0.0574(16) Uani d . 1 A . C
H21A 0.0316 0.1199 0.5296 0.115 Uiso calc R 1 . . H
H21B 0.0279 0.4016 0.5971 0.115 Uiso calc R 1 . . H
H21C 0.0653 0.1718 0.6098 0.115 Uiso calc R 1 . . H
H4 0.1292 -0.0474 0.3017 0.071 Uiso calc R 1 . . H
H6 0.2006 0.2642 0.5157 0.069 Uiso calc R 1 . . H

loop_
_atom_site_aniso_label
_atom_site_aniso_U_11
_atom_site_aniso_U_22
_atom_site_aniso_U_33
_atom_site_aniso_U_12
_atom_site_aniso_U_13
_atom_site_aniso_U_23
C1 0.070(4) 0.047(4) 0.045(3) 0.002(3) 0.007(3) 0.010(3)
I1 0.0891(7) 0.0674(6) 0.0507(5) 0.0001(6) 0.0045(5) -0.0066(4)
N1 0.085(4) 0.157(6) 0.095(4) -0.006(4) 0.000(4) -0.030(4)
O11 0.085(4) 0.157(6) 0.095(4) -0.006(4) 0.000(4) -0.030(4)
O12 0.085(4) 0.157(6) 0.095(4) -0.006(4) 0.000(4) -0.030(4)
C2 0.056(4) 0.048(3) 0.044(3) 0.006(3) 0.015(3) 0.007(3)
O21 0.060(3) 0.065(3) 0.063(3) 0.015(2) 0.021(2) 0.004(2)
C21 0.067(5) 0.093(5) 0.074(5) 0.002(4) 0.033(4) 0.004(4)
C3 0.048(3) 0.060(4) 0.048(3) -0.002(3) 0.007(3) 0.000(3)
N3 0.085(4) 0.157(6) 0.095(4) -0.006(4) 0.000(4) -0.030(4)
O31 0.085(4) 0.157(6) 0.095(4) -0.006(4) 0.000(4) -0.030(4)
O32 0.085(4) 0.157(6) 0.095(4) -0.006(4) 0.000(4) -0.030(4)
I3 0.0548(6) 0.1124(9) 0.0518(5) 0.0057(6) 0.0013(4) -0.0050(5)
C4 0.070(4) 0.057(4) 0.053(4) 0.002(3) 0.025(3) -0.003(3)
C5 0.053(4) 0.051(4) 0.062(4) 0.000(3) 0.027(3) 0.013(3)
I5 0.0687(3) 0.0625(3) 0.0993(4) 0.0104(2) 0.0396(3) 0.0057(3)
C6 0.054(4) 0.061(4) 0.059(4) 0.002(3) 0.013(3) 0.001(3)

loop_
_atom_type_symbol
_atom_type_description
_atom_type_scat_dispersion_real
_atom_type_scat_dispersion_imag
_atom_type_scat_source
C C 0.0033 0.0016 'International Tables Vol C Tables 4.2.6.8 and 6.1.1.4'
H H 0.0000 0.0000 'International Tables Vol C Tables 4.2.6.8 and 6.1.1.4'
I I -0.4742 1.8119 'International Tables Vol C Tables 4.2.6.8 and 6.1.1.4'
N N 0.0061 0.0033 'International Tables Vol C Tables 4.2.6.8 and 6.1.1.4'
O O 0.0106 0.0060 'International Tables Vol C Tables 4.2.6.8 and 6.1.1.4'

loop_
_geom_angle_atom_site_label_1
_geom_angle_atom_site_label_2
_geom_angle_atom_site_label_3
_geom_angle
_geom_angle_publ_flag
C6 C1 C2 121.3(5) no
C6 C1 N1 117.5(8) no
C2 C1 N1 121.3(7) no
C6 C1 I1 118.5(5) no
C2 C1 I1 120.3(4) no
O12 N1 O11 119.61(15) no
O12 N1 C1 117.7(9) no
O11 N1 C1 122.7(9) no
O21 C2 C3 122.1(5) no
O21 C2 C1 120.4(5) no
C3 C2 C1 117.2(5) no
C2 O21 C21 114.5(5) no
O21 C21 H21A 109.5 no
O21 C21 H21B 109.5 no
H21A C21 H21B 109.5 no
O21 C21 H21C 109.5 no
H21A C21 H21C 109.5 no
H21B C21 H21C 109.5 no
C4 C3 C2 120.8(5) no
C4 C3 N3 118.2(7) no
C2 C3 N3 120.9(7) no
C4 C3 I3 118.9(4) no
C2 C3 I3 120.2(4) no
O31 N3 O32 119.57(15) no
O31 N3 C3 118.8(8) no
O32 N3 C3 121.5(8) no
C3 C4 C5 120.9(6) no
C3 C4 H4 119.6 no
C5 C4 H4 119.6 no
C6 C5 C4 119.9(6) no
C6 C5 I5 119.3(5) no
C4 C5 I5 120.8(5) no
C5 C6 C1 119.8(6) no
C5 C6 H6 120.1 no
C1 C6 H6 120.1 no

loop_
_geom_bond_atom_site_label_1
_geom_bond_atom_site_label_2
_geom_bond_site_symmetry_2
_geom_bond_distance
_geom_bond_publ_flag
C1 C6 . 1.394(9) no
C1 C2 . 1.427(9) no
C1 N1 . 1.4603(10) no
C1 I1 . 2.005(5) no
N1 O12 . 1.2203(10) no
N1 O11 . 1.2205(10) no
C2 O21 . 1.359(7) no
C2 C3 . 1.394(8) no
O21 C21 . 1.443(8) no
C21 H21A . 0.96 no
C21 H21B . 0.96 no
C21 H21C . 0.96 no
C3 C4 . 1.383(8) no
C3 N3 . 1.4608(10) no
C3 I3 . 2.007(5) no
N3 O31 . 1.2202(10) no
N3 O32 . 1.2204(10) no
C4 C5 . 1.395(10) no
C4 H4 . 0.93 no
C5 C6 . 1.368(9) no
C5 I5 . 2.090(6) no
C6 H6 . 0.93 no

loop_
_geom_torsion_atom_site_label_1
_geom_torsion_atom_site_label_2
_geom_torsion_atom_site_label_3
_geom_torsion_atom_site_label_4
_geom_torsion
_geom_torsion_publ_flag
C6 C1 N1 O12 -142.1(13) no
C2 C1 N1 O12 38.5(18) no
I1 C1 N1 O12 -21(19) no
C6 C1 N1 O11 37.2(19) no
C2 C1 N1 O11 -142.2(14) no
I1 C1 N1 O11 16E1(2) no
C6 C1 C2 O21 -174.9(5) no
N1 C1 C2 O21 4.5(11) no
I1 C1 C2 O21 6.4(7) no
C6 C1 C2 C3 -2.1(8) no
N1 C1 C2 C3 177.3(9) no
I1 C1 C2 C3 179.3(4) no
C3 C2 O21 C21 93.7(7) no
C1 C2 O21 C21 -93.8(7) no
O21 C2 C3 C4 177.0(6) no
C1 C2 C3 C4 4.2(9) no
O21 C2 C3 N3 -4.5(11) no
C1 C2 C3 N3 -177.2(9) no
O21 C2 C3 I3 -4.3(8) no
C1 C2 C3 I3 -177.0(4) no
C4 C3 N3 O31 -28.8(19) no
C2 C3 N3 O31 152.6(13) no
I3 C3 N3 O31 14E1(5) no
C4 C3 N3 O32 148.1(14) no
C2 C3 N3 O32 -30(2) no
I3 C3 N3 O32 -5E1(5) no
C2 C3 C4 C5 -4.0(10) no
N3 C3 C4 C5 177.4(9) no
I3 C3 C4 C5 177.2(5) no
C3 C4 C5 C6 1.4(9) no
C3 C4 C5 I5 -178.1(5) no
C4 C5 C6 C1 0.8(9) no
I5 C5 C6 C1 -179.7(4) no
C2 C1 C6 C5 -0.4(9) no
N1 C1 C6 C5 -179.8(9) no
I1 C1 C6 C5 178.2(5) no
